data_7109894
loop_
_publ_author_name
'Bo Qian'
'Guoying Zhang'
'Yongzheng Ding'
'Hanmin Huang'

_publ_section_title
;
 Catalytic cross deoxygenative and dehydrogenative coupling of aldehydes
 and alkenes: a redox-neutral process to produce skipped dienes
;
_journal_name_full Chem.Commun.
_journal_page_first 9839
_journal_paper_doi 10.1039/c3cc45428b
_journal_volume 49
_journal_year 2013
_chemical_formula_moiety 'C35 H27 Cl'
_chemical_formula_sum 'C35 H27 Cl'
_chemical_formula_weight 483.02
_chemical_name_systematic
;
 ? 
;
_space_group_crystal_system triclinic
_space_group_IT_number 2
_space_group_name_Hall '-P 1'
_space_group_name_H-M_alt 'P -1'
_symmetry_space_group_name_Hall '-P 1'
_symmetry_space_group_name_H-M 'P -1'
_atom_sites_solution_hydrogens geom
_atom_sites_solution_primary iterative
_atom_sites_solution_secondary difmap
_audit_creation_date 2013-03-26
_audit_creation_method
;
  Olex2 1.2
  (compiled Dec  5 2012 16:20:19, GUI svn.r4385)
;
_cell_angle_alpha 88.880(9)
_cell_angle_beta 71.972(12)
_cell_angle_gamma 65.771(10)
_cell_formula_units_Z 2
_cell_length_a 9.9726(12)
_cell_length_b 11.8001(9)
_cell_length_c 12.7945(18)
_cell_measurement_reflns_used 2870
_cell_measurement_temperature 293(2)
_cell_measurement_theta_max 25.0010
_cell_measurement_theta_min 3.6110
_cell_volume 1295.5(3)
_computing_cell_refinement
;
CrysAlisPro, Agilent Technologies,
Version 1.171.36.24 (release 03-12-2012 CrysAlis171 .NET)
(compiled Dec  3 2012,18:21:49)
;
_computing_data_collection
;
CrysAlisPro, Agilent Technologies,
Version 1.171.36.24 (release 03-12-2012 CrysAlis171 .NET)
(compiled Dec  3 2012,18:21:49)
;
_computing_data_reduction
;
CrysAlisPro, Agilent Technologies,
Version 1.171.36.24 (release 03-12-2012 CrysAlis171 .NET)
(compiled Dec  3 2012,18:21:49)
;
_computing_molecular_graphics
;
O. V. Dolomanov, L. J. Bourhis, R. J. Gildea, J. A. K. Howard and H. Puschmann,
OLEX2: a complete structure solution, refinement and analysis program.
J. Appl. Cryst. (2009). 42, 339-341.
;
_computing_publication_material
;
O. V. Dolomanov, L. J. Bourhis, R. J. Gildea, J. A. K. Howard and H. Puschmann,
OLEX2: a complete structure solution, refinement and analysis program.
J. Appl. Cryst. (2009). 42, 339-341.
;
_computing_structure_refinement
;
SHELXL, G.M. Sheldrick, Acta Cryst.
(2008). A64, 112-122
;
_computing_structure_solution 'SUPERFLIP, J. Appl. Cryst. (2007) 40, 786-790'
_diffrn_ambient_temperature 293(2)
_diffrn_detector_area_resol_mean 16.0733
_diffrn_measured_fraction_theta_full 0.9964
_diffrn_measured_fraction_theta_max 0.8741
_diffrn_measurement_details
;
  1 omega  -17.00   16.00   1.5000    6.0000
omega____ theta____ kappa____ phi______ frames
    -      -19.2137  -99.0000 -180.0000 22

  2 omega  -13.00   20.00   1.5000    6.0000
omega____ theta____ kappa____ phi______ frames
    -      -19.2137  -99.0000   30.0000 22

  3 omega   72.00   99.00   1.5000    6.0000
omega____ theta____ kappa____ phi______ frames
    -       22.6512  178.0000 -120.0000 18

  4 omega    0.00   90.00   1.5000    6.0000
omega____ theta____ kappa____ phi______ frames
    -       22.6512   57.0000   30.0000 60

  5 omega  -34.00   92.00   1.5000    6.0000
omega____ theta____ kappa____ phi______ frames
    -       22.6512   19.0000 -150.0000 84

  6 omega  -46.00   48.50   1.5000    6.0000
omega____ theta____ kappa____ phi______ frames
    -       22.6512  -57.0000 -120.0000 63
;
_diffrn_measurement_device_type 'SuperNova, Dual, Cu at zero, Eos'
_diffrn_measurement_method '\w scans'
_diffrn_orient_matrix_UB_11 0.0674461000
_diffrn_orient_matrix_UB_12 -0.0288007000
_diffrn_orient_matrix_UB_13 0.0158465000
_diffrn_orient_matrix_UB_21 -0.0477410000
_diffrn_orient_matrix_UB_22 0.0099328000
_diffrn_orient_matrix_UB_23 0.0561910000
_diffrn_orient_matrix_UB_31 -0.0013834000
_diffrn_orient_matrix_UB_32 -0.0590364000
_diffrn_orient_matrix_UB_33 -0.0064633000
_diffrn_radiation_monochromator mirror
_diffrn_radiation_type 'Mo K\a'
_diffrn_radiation_wavelength 0.7107
_diffrn_reflns_av_R_equivalents 0.0229
_diffrn_reflns_av_unetI/netI 0.0459
_diffrn_reflns_limit_h_max 12
_diffrn_reflns_limit_h_min -11
_diffrn_reflns_limit_k_max 14
_diffrn_reflns_limit_k_min -13
_diffrn_reflns_limit_l_max 13
_diffrn_reflns_limit_l_min -15
_diffrn_reflns_number 8982
_diffrn_reflns_theta_full 25.50
_diffrn_reflns_theta_max 26.37
_diffrn_reflns_theta_min 3.18
_diffrn_source 'SuperNova (Mo) X-ray Source'
_exptl_absorpt_coefficient_mu 0.169
_exptl_absorpt_correction_T_max 1.00000
_exptl_absorpt_correction_T_min 0.94314
_exptl_absorpt_correction_type multi-scan
_exptl_absorpt_process_details
;
CrysAlisPro, Agilent Technologies,
Version 1.171.36.24 (release 03-12-2012 CrysAlis171 .NET)
(compiled Dec  3 2012,18:21:49)
Empirical absorption correction using spherical harmonics,
 implemented in SCALE3 ABSPACK scaling algorithm.
;
_exptl_crystal_colour 'clear light colourless'
_exptl_crystal_density_diffrn 1.238
_exptl_crystal_density_method 'not measured'
_exptl_crystal_description block
_exptl_crystal_F_000 508
_exptl_crystal_size_max 0.38
_exptl_crystal_size_mid 0.35
_exptl_crystal_size_min 0.32
_refine_diff_density_max 0.132
_refine_diff_density_min -0.247
_refine_diff_density_rms 0.037
_refine_ls_extinction_method none
_refine_ls_goodness_of_fit_ref 1.049
_refine_ls_hydrogen_treatment mixed
_refine_ls_matrix_type full
_refine_ls_number_parameters 325
_refine_ls_number_reflns 5267
_refine_ls_number_restraints 0
_refine_ls_restrained_S_all 1.049
_refine_ls_R_factor_all 0.0765
_refine_ls_R_factor_gt 0.0499
_refine_ls_shift/su_max 0.000
_refine_ls_shift/su_mean 0.000
_refine_ls_structure_factor_coef Fsqd
_refine_ls_weighting_details 'calc w=1/[\s^2^(Fo^2^)+(0.0338P)^2^+0.2323P] where P=(Fo^2^+2Fc^2^)/3'
_refine_ls_weighting_scheme calc
_refine_ls_wR_factor_gt 0.0978
_refine_ls_wR_factor_ref 0.1141
_reflns_number_gt 3688
_reflns_number_total 5267
_reflns_threshold_expression >2sigma(I)
_cod_data_source_file c3cc45428b.txt
_cod_data_source_block huaws0323_3
_cod_database_code 7109894
_reflns_odcompleteness_completeness 99.64
_reflns_odcompleteness_iscentric 1
_reflns_odcompleteness_theta 26.32
_olex2_refinement_description
;
1. Fixed Uiso
 At 1.2 times of:
  H12 of C12, H11 of C11, H8 of C8, H7 of C7, H5 of C5, H4 of C4, H3 of C3,
  H1 of C1, H13 of C13, H29 of C29, H31 of C31, H32 of C32, H33 of C33, H34 of
  C34, H35 of C35, H14 of C14, H15 of C15, H17 of C17, H18 of C18, H19 of C19,
  H20 of C20, H21 of C21, H22 of C22, H25 of C25, H26 of C26, H27 of C27, H28
  of C28
2.a Ternary CH refined with riding coordinates:
 C7(H7)
2.b Aromatic/amide H refined with riding coordinates:
 C1(H1), C3(H3), C4(H4), C5(H5), C8(H8), C11(H11), C12(H12), C13(H13),
 C14(H14), C15(H15), C17(H17), C18(H18), C19(H19), C20(H20), C21(H21), C22(H22),
  C25(H25), C26(H26), C27(H27), C28(H28), C29(H29), C31(H31), C32(H32),
 C33(H33), C34(H34), C35(H35)
;

loop_
_space_group_symop_id
_space_group_symop_operation_xyz
1 'x, y, z'
2 '-x, -y, -z'

loop_
_atom_site_label
_atom_site_type_symbol
_atom_site_fract_x
_atom_site_fract_y
_atom_site_fract_z
_atom_site_U_iso_or_equiv
_atom_site_adp_type
_atom_site_occupancy
_atom_site_symmetry_multiplicity
_atom_site_calc_flag
_atom_site_refinement_flags
Cl1 Cl 0.80318(7) 0.67434(5) 0.47888(6) 0.0689(2) Uani 1 1 d .
C1 C 0.9395(2) 0.43772(17) 0.37550(17) 0.0437(5) Uani 1 1 d .
H1 H 1.0199 0.4580 0.3348 0.052 Uiso 1 1 calc R
C2 C 0.8123(2) 0.52550(18) 0.45556(18) 0.0490(5) Uani 1 1 d .
C3 C 0.6912(3) 0.4987(2) 0.5177(2) 0.0631(6) Uani 1 1 d .
H3 H 0.6057 0.5585 0.5719 0.076 Uiso 1 1 calc R
C4 C 0.6998(2) 0.3817(2) 0.4977(2) 0.0655(6) Uani 1 1 d .
H4 H 0.6190 0.3623 0.5390 0.079 Uiso 1 1 calc R
C5 C 0.8268(2) 0.29190(19) 0.41715(18) 0.0517(5) Uani 1 1 d .
H5 H 0.8303 0.2132 0.4047 0.062 Uiso 1 1 calc R
C6 C 0.9489(2) 0.31907(17) 0.35493(16) 0.0399(4) Uani 1 1 d .
C7 C 1.0951(2) 0.22246(16) 0.26856(16) 0.0396(4) Uani 1 1 d .
H7 H 1.1810 0.1961 0.2986 0.047 Uiso 1 1 calc R
C8 C 1.0790(2) 0.10743(17) 0.23661(16) 0.0434(5) Uani 1 1 d .
H8 H 1.0136 0.1183 0.1952 0.052 Uiso 1 1 calc R
C9 C 1.1483(2) -0.00827(17) 0.26111(15) 0.0395(4) Uani 1 1 d .
C10 C 1.1395(2) -0.11658(17) 0.20997(17) 0.0429(5) Uani 1 1 d .
C11 C 1.1328(2) -0.21471(18) 0.2694(2) 0.0554(6) Uani 1 1 d .
H11 H 1.1328 -0.2128 0.3420 0.067 Uiso 1 1 calc R
C12 C 1.1262(3) -0.3161(2) 0.2211(3) 0.0725(7) Uani 1 1 d .
H12 H 1.1207 -0.3812 0.2618 0.087 Uiso 1 1 calc R
C13 C 1.1275(3) -0.3205(2) 0.1138(3) 0.0787(9) Uani 1 1 d .
H13 H 1.1237 -0.3886 0.0816 0.094 Uiso 1 1 calc R
C14 C 1.1345(3) -0.2243(3) 0.0541(2) 0.0759(8) Uani 1 1 d .
H14 H 1.1350 -0.2271 -0.0186 0.091 Uiso 1 1 calc R
C15 C 1.1409(3) -0.1234(2) 0.1013(2) 0.0592(6) Uani 1 1 d .
H15 H 1.1463 -0.0588 0.0598 0.071 Uiso 1 1 calc R
C16 C 1.2384(2) -0.03580(16) 0.33928(16) 0.0389(4) Uani 1 1 d .
C17 C 1.3898(2) -0.12868(18) 0.30824(18) 0.0509(5) Uani 1 1 d .
H17 H 1.4351 -0.1739 0.2381 0.061 Uiso 1 1 calc R
C18 C 1.4741(3) -0.1546(2) 0.3805(2) 0.0592(6) Uani 1 1 d .
H18 H 1.5759 -0.2163 0.3582 0.071 Uiso 1 1 calc R
C19 C 1.4083(3) -0.0900(2) 0.48497(19) 0.0554(6) Uani 1 1 d .
H19 H 1.4650 -0.1083 0.5335 0.066 Uiso 1 1 calc R
C20 C 1.2583(3) 0.00174(19) 0.51735(18) 0.0528(5) Uani 1 1 d .
H20 H 1.2134 0.0460 0.5879 0.063 Uiso 1 1 calc R
C21 C 1.1741(2) 0.02839(17) 0.44516(17) 0.0456(5) Uani 1 1 d .
H21 H 1.0725 0.0905 0.4680 0.055 Uiso 1 1 calc R
C22 C 1.1381(2) 0.27943(17) 0.16405(16) 0.0418(5) Uani 1 1 d .
H22 H 1.0582 0.3225 0.1357 0.050 Uiso 1 1 calc R
C23 C 1.2773(2) 0.27539(16) 0.10746(16) 0.0395(4) Uani 1 1 d .
C24 C 1.3027(2) 0.33293(16) 0.00201(16) 0.0394(4) Uani 1 1 d .
C25 C 1.4220(2) 0.37062(18) -0.03717(18) 0.0502(5) Uani 1 1 d .
H25 H 1.4935 0.3548 0.0000 0.060 Uiso 1 1 calc R
C26 C 1.4362(3) 0.4314(2) -0.1308(2) 0.0632(6) Uani 1 1 d .
H26 H 1.5159 0.4573 -0.1549 0.076 Uiso 1 1 calc R
C27 C 1.3344(3) 0.4540(2) -0.1886(2) 0.0659(7) Uani 1 1 d .
H27 H 1.3431 0.4964 -0.2506 0.079 Uiso 1 1 calc R
C28 C 1.2196(3) 0.4129(2) -0.15330(19) 0.0639(6) Uani 1 1 d .
H28 H 1.1515 0.4255 -0.1928 0.077 Uiso 1 1 calc R
C29 C 1.2041(2) 0.3531(2) -0.05987(18) 0.0541(5) Uani 1 1 d .
H29 H 1.1257 0.3255 -0.0376 0.065 Uiso 1 1 calc R
C30 C 1.4146(2) 0.21163(18) 0.14636(16) 0.0427(5) Uani 1 1 d .
C31 C 1.4963(3) 0.0832(2) 0.1277(2) 0.0634(6) Uani 1 1 d .
H31 H 1.4631 0.0355 0.0939 0.076 Uiso 1 1 calc R
C32 C 1.6279(3) 0.0240(3) 0.1590(2) 0.0820(8) Uani 1 1 d .
H32 H 1.6828 -0.0627 0.1450 0.098 Uiso 1 1 calc R
C33 C 1.5940(3) 0.2186(3) 0.2327(2) 0.0802(8) Uani 1 1 d .
H33 H 1.6252 0.2652 0.2697 0.096 Uiso 1 1 calc R
C34 C 1.6768(3) 0.0924(3) 0.2102(2) 0.0796(8) Uani 1 1 d .
H34 H 1.7663 0.0528 0.2295 0.096 Uiso 1 1 calc R
C35 C 1.4637(3) 0.2785(2) 0.20106(19) 0.0624(6) Uani 1 1 d .
H35 H 1.4084 0.3650 0.2169 0.075 Uiso 1 1 calc R

loop_
_atom_site_aniso_label
_atom_site_aniso_U_11
_atom_site_aniso_U_22
_atom_site_aniso_U_33
_atom_site_aniso_U_23
_atom_site_aniso_U_13
_atom_site_aniso_U_12
Cl1 0.0737(4) 0.0457(3) 0.0858(5) -0.0001(3) -0.0412(3) -0.0129(3)
C1 0.0418(11) 0.0458(11) 0.0490(13) 0.0160(9) -0.0216(9) -0.0196(9)
C2 0.0497(12) 0.0442(11) 0.0539(14) 0.0096(10) -0.0282(11) -0.0128(10)
C3 0.0471(13) 0.0630(15) 0.0610(16) 0.0043(12) -0.0116(11) -0.0105(11)
C4 0.0434(13) 0.0704(16) 0.0736(17) 0.0158(13) -0.0092(11) -0.0233(12)
C5 0.0440(12) 0.0514(12) 0.0635(15) 0.0166(11) -0.0195(10) -0.0230(10)
C6 0.0388(10) 0.0397(10) 0.0470(12) 0.0153(9) -0.0229(9) -0.0164(8)
C7 0.0392(10) 0.0386(10) 0.0470(12) 0.0141(9) -0.0210(9) -0.0178(8)
C8 0.0425(11) 0.0485(11) 0.0475(12) 0.0106(9) -0.0203(9) -0.0233(9)
C9 0.0407(10) 0.0406(10) 0.0396(11) 0.0074(8) -0.0128(8) -0.0200(9)
C10 0.0366(10) 0.0428(11) 0.0478(12) 0.0001(9) -0.0110(9) -0.0173(8)
C11 0.0572(13) 0.0462(12) 0.0615(15) 0.0048(10) -0.0121(11) -0.0260(10)
C12 0.0632(16) 0.0510(14) 0.103(2) 0.0029(14) -0.0150(15) -0.0330(12)
C13 0.0568(15) 0.0652(17) 0.112(3) -0.0285(17) -0.0246(15) -0.0247(13)
C14 0.0720(17) 0.0861(19) 0.0715(18) -0.0165(15) -0.0291(14) -0.0304(15)
C15 0.0640(14) 0.0619(14) 0.0579(15) 0.0031(11) -0.0252(12) -0.0287(12)
C16 0.0429(10) 0.0334(10) 0.0443(12) 0.0098(8) -0.0165(9) -0.0188(8)
C17 0.0520(12) 0.0463(12) 0.0494(13) 0.0007(10) -0.0185(10) -0.0145(10)
C18 0.0485(12) 0.0588(14) 0.0660(16) 0.0095(12) -0.0266(11) -0.0132(10)
C19 0.0640(14) 0.0576(13) 0.0591(15) 0.0181(11) -0.0336(12) -0.0306(12)
C20 0.0701(15) 0.0496(12) 0.0429(13) 0.0071(10) -0.0226(11) -0.0267(11)
C21 0.0485(11) 0.0397(11) 0.0456(13) 0.0075(9) -0.0160(9) -0.0157(9)
C22 0.0412(11) 0.0401(10) 0.0477(12) 0.0129(9) -0.0210(9) -0.0164(8)
C23 0.0413(10) 0.0351(10) 0.0444(12) 0.0051(8) -0.0178(9) -0.0158(8)
C24 0.0406(10) 0.0331(10) 0.0404(11) 0.0052(8) -0.0132(8) -0.0119(8)
C25 0.0468(12) 0.0510(12) 0.0513(13) 0.0070(10) -0.0128(10) -0.0218(10)
C26 0.0661(15) 0.0618(14) 0.0575(16) 0.0126(12) -0.0066(12) -0.0336(12)
C27 0.0750(17) 0.0577(14) 0.0509(15) 0.0203(12) -0.0132(13) -0.0209(13)
C28 0.0602(14) 0.0729(16) 0.0514(14) 0.0217(12) -0.0252(11) -0.0173(12)
C29 0.0498(12) 0.0651(14) 0.0523(14) 0.0185(11) -0.0218(10) -0.0260(11)
C30 0.0390(10) 0.0487(11) 0.0416(12) 0.0109(9) -0.0142(9) -0.0194(9)
C31 0.0575(14) 0.0528(14) 0.0779(18) 0.0132(12) -0.0304(12) -0.0160(11)
C32 0.0585(16) 0.0695(17) 0.098(2) 0.0291(16) -0.0273(15) -0.0081(13)
C33 0.0654(16) 0.120(3) 0.0719(19) 0.0143(17) -0.0390(14) -0.0440(17)
C34 0.0483(14) 0.123(3) 0.0685(19) 0.0382(18) -0.0298(13) -0.0307(16)
C35 0.0615(14) 0.0716(15) 0.0619(16) 0.0048(12) -0.0285(12) -0.0297(12)

loop_
_atom_type_symbol
_atom_type_description
_atom_type_scat_dispersion_real
_atom_type_scat_dispersion_imag
_atom_type_scat_source
C C 0.0033 0.0016 'International Tables Vol C Tables 4.2.6.8 and 6.1.1.4'
H H 0.0000 0.0000 'International Tables Vol C Tables 4.2.6.8 and 6.1.1.4'
Cl Cl 0.1484 0.1585 'International Tables Vol C Tables 4.2.6.8 and 6.1.1.4'

loop_
_geom_angle_atom_site_label_1
_geom_angle_atom_site_label_2
_geom_angle_atom_site_label_3
_geom_angle
C2 C1 H1 119.7
C2 C1 C6 120.55(18)
C6 C1 H1 119.7
C1 C2 Cl1 119.47(16)
C1 C2 C3 121.31(19)
C3 C2 Cl1 119.22(17)
C2 C3 H3 120.8
C4 C3 C2 118.4(2)
C4 C3 H3 120.8
C3 C4 H4 119.4
C3 C4 C5 121.2(2)
C5 C4 H4 119.4
C4 C5 H5 119.9
C4 C5 C6 120.2(2)
C6 C5 H5 119.9
C1 C6 C7 118.99(16)
C5 C6 C1 118.28(18)
C5 C6 C7 122.69(17)
C6 C7 H7 108.3
C8 C7 C6 114.02(14)
C8 C7 H7 108.3
C22 C7 C6 110.44(14)
C22 C7 H7 108.3
C22 C7 C8 107.31(15)
C7 C8 H8 116.4
C9 C8 C7 127.25(17)
C9 C8 H8 116.4
C8 C9 C10 121.01(17)
C8 C9 C16 122.03(17)
C16 C9 C10 116.95(16)
C11 C10 C9 120.59(19)
C11 C10 C15 118.13(19)
C15 C10 C9 121.27(18)
C10 C11 H11 119.8
C10 C11 C12 120.4(2)
C12 C11 H11 119.8
C11 C12 H12 119.9
C13 C12 C11 120.3(2)
C13 C12 H12 119.9
C12 C13 H13 120.1
C14 C13 C12 119.8(2)
C14 C13 H13 120.1
C13 C14 H14 119.8
C13 C14 C15 120.3(3)
C15 C14 H14 119.8
C10 C15 H15 119.5
C14 C15 C10 121.0(2)
C14 C15 H15 119.5
C17 C16 C9 120.48(18)
C17 C16 C21 117.92(18)
C21 C16 C9 121.59(17)
C16 C17 H17 119.6
C18 C17 C16 120.7(2)
C18 C17 H17 119.6
C17 C18 H18 119.8
C19 C18 C17 120.4(2)
C19 C18 H18 119.8
C18 C19 H19 120.2
C20 C19 C18 119.7(2)
C20 C19 H19 120.2
C19 C20 H20 120.0
C19 C20 C21 120.1(2)
C21 C20 H20 120.0
C16 C21 H21 119.4
C20 C21 C16 121.19(19)
C20 C21 H21 119.4
C7 C22 H22 116.2
C23 C22 C7 127.68(17)
C23 C22 H22 116.2
C22 C23 C24 121.18(17)
C22 C23 C30 121.24(17)
C24 C23 C30 117.57(16)
C25 C24 C23 122.12(17)
C25 C24 C29 117.14(19)
C29 C24 C23 120.72(17)
C24 C25 H25 119.6
C26 C25 C24 120.8(2)
C26 C25 H25 119.6
C25 C26 H26 119.5
C27 C26 C25 121.0(2)
C27 C26 H26 119.5
C26 C27 H27 120.6
C28 C27 C26 118.8(2)
C28 C27 H27 120.6
C27 C28 H28 119.7
C27 C28 C29 120.5(2)
C29 C28 H28 119.7
C24 C29 H29 119.2
C28 C29 C24 121.6(2)
C28 C29 H29 119.2
C31 C30 C23 120.47(18)
C31 C30 C35 117.8(2)
C35 C30 C23 121.69(18)
C30 C31 H31 119.6
C30 C31 C32 120.7(2)
C32 C31 H31 119.6
C31 C32 H32 119.8
C34 C32 C31 120.3(3)
C34 C32 H32 119.8
C34 C33 H33 119.7
C34 C33 C35 120.6(2)
C35 C33 H33 119.7
C32 C34 H34 120.2
C33 C34 C32 119.5(2)
C33 C34 H34 120.2
C30 C35 C33 120.9(2)
C30 C35 H35 119.5
C33 C35 H35 119.5

loop_
_geom_bond_atom_site_label_1
_geom_bond_atom_site_label_2
_geom_bond_distance
Cl1 C2 1.748(2)
C1 H1 0.9300
C1 C2 1.375(3)
C1 C6 1.389(2)
C2 C3 1.378(3)
C3 H3 0.9300
C3 C4 1.371(3)
C4 H4 0.9300
C4 C5 1.387(3)
C5 H5 0.9300
C5 C6 1.389(3)
C6 C7 1.527(3)
C7 H7 0.9800
C7 C8 1.508(2)
C7 C22 1.507(2)
C8 H8 0.9300
C8 C9 1.335(2)
C9 C10 1.493(2)
C9 C16 1.489(3)
C10 C11 1.386(3)
C10 C15 1.389(3)
C11 H11 0.9300
C11 C12 1.392(3)
C12 H12 0.9300
C12 C13 1.371(4)
C13 H13 0.9300
C13 C14 1.368(4)
C14 H14 0.9300
C14 C15 1.379(3)
C15 H15 0.9300
C16 C17 1.388(3)
C16 C21 1.387(3)
C17 H17 0.9300
C17 C18 1.383(3)
C18 H18 0.9300
C18 C19 1.373(3)
C19 H19 0.9300
C19 C20 1.373(3)
C20 H20 0.9300
C20 C21 1.382(3)
C21 H21 0.9300
C22 H22 0.9300
C22 C23 1.333(2)
C23 C24 1.496(3)
C23 C30 1.500(2)
C24 C25 1.386(3)
C24 C29 1.391(3)
C25 H25 0.9300
C25 C26 1.383(3)
C26 H26 0.9300
C26 C27 1.373(3)
C27 H27 0.9300
C27 C28 1.370(3)
C28 H28 0.9300
C28 C29 1.376(3)
C29 H29 0.9300
C30 C31 1.378(3)
C30 C35 1.380(3)
C31 H31 0.9300
C31 C32 1.390(3)
C32 H32 0.9300
C32 C34 1.364(4)
C33 H33 0.9300
C33 C34 1.358(4)
C33 C35 1.383(3)
C34 H34 0.9300
C35 H35 0.9300

loop_
_geom_torsion_atom_site_label_1
_geom_torsion_atom_site_label_2
_geom_torsion_atom_site_label_3
_geom_torsion_atom_site_label_4
_geom_torsion
Cl1 C2 C3 C4 179.55(17)
C1 C2 C3 C4 -0.2(3)
C1 C6 C7 C8 -168.14(16)
C1 C6 C7 C22 -47.2(2)
C2 C1 C6 C5 0.1(3)
C2 C1 C6 C7 -177.57(17)
C2 C3 C4 C5 0.0(4)
C3 C4 C5 C6 0.2(3)
C4 C5 C6 C1 -0.2(3)
C4 C5 C6 C7 177.29(19)
C5 C6 C7 C8 14.3(3)
C5 C6 C7 C22 135.24(19)
C6 C1 C2 Cl1 -179.59(14)
C6 C1 C2 C3 0.2(3)
C6 C7 C8 C9 -109.8(2)
C6 C7 C22 C23 130.5(2)
C7 C8 C9 C10 -170.99(17)
C7 C8 C9 C16 8.5(3)
C7 C22 C23 C24 177.63(17)
C7 C22 C23 C30 -1.6(3)
C8 C7 C22 C23 -104.7(2)
C8 C9 C10 C11 -145.6(2)
C8 C9 C10 C15 35.8(3)
C8 C9 C16 C17 -127.5(2)
C8 C9 C16 C21 53.4(3)
C9 C10 C11 C12 -179.37(18)
C9 C10 C15 C14 179.3(2)
C9 C16 C17 C18 179.99(18)
C9 C16 C21 C20 179.65(17)
C10 C9 C16 C17 52.0(2)
C10 C9 C16 C21 -127.08(18)
C10 C11 C12 C13 0.6(3)
C11 C10 C15 C14 0.5(3)
C11 C12 C13 C14 -0.4(4)
C12 C13 C14 C15 0.3(4)
C13 C14 C15 C10 -0.4(4)
C15 C10 C11 C12 -0.6(3)
C16 C9 C10 C11 34.9(2)
C16 C9 C10 C15 -143.76(19)
C16 C17 C18 C19 0.9(3)
C17 C16 C21 C20 0.6(3)
C17 C18 C19 C20 -0.6(3)
C18 C19 C20 C21 0.2(3)
C19 C20 C21 C16 -0.2(3)
C21 C16 C17 C18 -0.9(3)
C22 C7 C8 C9 127.6(2)
C22 C23 C24 C25 156.35(19)
C22 C23 C24 C29 -22.3(3)
C22 C23 C30 C31 79.4(3)
C22 C23 C30 C35 -100.9(2)
C23 C24 C25 C26 -175.49(18)
C23 C24 C29 C28 175.92(19)
C23 C30 C31 C32 177.0(2)
C23 C30 C35 C33 -177.5(2)
C24 C23 C30 C31 -99.9(2)
C24 C23 C30 C35 79.8(2)
C24 C25 C26 C27 -1.2(3)
C25 C24 C29 C28 -2.8(3)
C25 C26 C27 C28 -1.3(4)
C26 C27 C28 C29 1.8(4)
C27 C28 C29 C24 0.4(4)
C29 C24 C25 C26 3.2(3)
C30 C23 C24 C25 -24.4(3)
C30 C23 C24 C29 156.92(18)
C30 C31 C32 C34 0.9(4)
C31 C30 C35 C33 2.2(3)
C31 C32 C34 C33 1.5(4)
C34 C33 C35 C30 0.2(4)
C35 C30 C31 C32 -2.7(3)
C35 C33 C34 C32 -2.1(4)
